data_1532738
loop_
_publ_author_name
'Brisi, C.'
'Rolando, P.'

_publ_section_title
;
 Preparazione e caratteristiche cristallografiche del composto K3 Zn2 F7
;
_journal_name_full 'Ricerca Scientifica'
_journal_page_first 48
_journal_page_last 50
_journal_volume 36
_journal_year 1966
_chemical_formula_sum 'F7 K3 Zn2'
_chemical_name_systematic 'K3 Zn2 F7'
_space_group_IT_number 139
_symmetry_space_group_name_Hall '-I 4 2'
_symmetry_space_group_name_H-M 'I 4/m m m'
_cell_angle_alpha 90
_cell_angle_beta 90
_cell_angle_gamma 90
_cell_formula_units_Z 2
_cell_length_a 4.063
_cell_length_b 4.063
_cell_length_c 21.22
_cell_volume 350.299
_citation_journal_id_ASTM RISCAZ
_cod_data_source_file Brisi_RISCAZ_1966_1504.cif
_cod_data_source_block F7K3Zn2
_cod_original_cell_volume 350.2991
_cod_database_code 1532738

loop_
_symmetry_equiv_pos_as_xyz
x,y,z
-y,x,z
-x,-y,z
y,-x,z
x,-y,-z
y,x,-z
-x,y,-z
-y,-x,-z
-x,-y,-z
y,-x,-z
x,y,-z
-y,x,-z
-x,y,z
-y,-x,z
x,-y,z
y,x,z
x+1/2,y+1/2,z+1/2
-y+1/2,x+1/2,z+1/2
-x+1/2,-y+1/2,z+1/2
y+1/2,-x+1/2,z+1/2
x+1/2,-y+1/2,-z+1/2
y+1/2,x+1/2,-z+1/2
-x+1/2,y+1/2,-z+1/2
-y+1/2,-x+1/2,-z+1/2
-x+1/2,-y+1/2,-z+1/2
y+1/2,-x+1/2,-z+1/2
x+1/2,y+1/2,-z+1/2
-y+1/2,x+1/2,-z+1/2
-x+1/2,y+1/2,z+1/2
-y+1/2,-x+1/2,z+1/2
x+1/2,-y+1/2,z+1/2
y+1/2,x+1/2,z+1/2

loop_
_atom_site_label
_atom_site_type_symbol
_atom_site_fract_x
_atom_site_fract_y
_atom_site_fract_z
_atom_site_occupancy
_atom_site_U_iso_or_equiv
Zn1 Zn+2 0 0 0.094 1 0.0
K1 K+1 0 0 0.5 1 0.0
F1 F-1 0 0 0 1 0.0
F3 F-1 0 0 0.188 1 0.0
K2 K+1 0 0 0.312 1 0.0
F2 F-1 0 0.5 0.094 1 0.0
